data_2222458
loop_
_publ_author_name
'Kadirova, Zukhra Ch.'
'Rahmonova, Dilnoza S.'
'Talipov, Samat A.'
'Ashurov, Jamshid M.'
'Parpiev, Nusrat A.'

_publ_section_title
Bis(acetylacetonato-\k^2^<i>O</i>,<i>O</i>')(2-amino-1-methyl-1<i>H</i>-benzimidazole-\k<i>N</i>^3^)oxidovanadium(IV)
_journal_coeditor_code SU2113
_journal_issue 7
_journal_name_full 'Acta Crystallographica Section E'
_journal_page_first m819
_journal_paper_doi 10.1107/S1600536809023113
_journal_volume 65
_journal_year 2009
_chemical_formula_iupac '[V (C5 H7 O2)2 O (C8 H9 N3)]'
_chemical_formula_moiety 'C18 H23 N3 O5 V'
_chemical_formula_sum 'C18 H23 N3 O5 V'
_chemical_formula_weight 412.33
_chemical_name_systematic
;
Bis(acetylacetonato-\k^2^<i>O</i>,<i>O</i>')(2-amino-1-methyl-1<i>H</i>-
benzimidazole-\k<i>N</i>^3^)oxidovanadium(IV)
;
_space_group_IT_number 14
_symmetry_cell_setting monoclinic
_symmetry_space_group_name_Hall '-P 2yn'
_symmetry_space_group_name_H-M 'P 1 21/n 1'
_atom_sites_solution_hydrogens geom
_atom_sites_solution_primary direct
_atom_sites_solution_secondary difmap
_audit_creation_method SHELXL-97
_cell_angle_alpha 90.00
_cell_angle_beta 104.2646(14)
_cell_angle_gamma 90.00
_cell_formula_units_Z 4
_cell_length_a 8.27120(10)
_cell_length_b 15.0472(2)
_cell_length_c 16.1078(2)
_cell_measurement_reflns_used 3720
_cell_measurement_temperature 293(2)
_cell_measurement_theta_max 76.04
_cell_measurement_theta_min 4.08
_cell_volume 1942.94(4)
_computing_cell_refinement '<i>CrysAlisPro</i> (Oxford Diffraction, 2007)'
_computing_data_collection '<i>CrysAlisPro</i> (Oxford Diffraction, 2007)'
_computing_data_reduction '<i>CrysAlisPro</i> (Oxford Diffraction, 2007)'
_computing_molecular_graphics 'ORTEP-3 for Windows (Farrugia, 1997)'
_computing_publication_material 'SHELXTL (Sheldrick, 2008)'
_computing_structure_refinement 'SHELXL97 (Sheldrick, 2008)'
_computing_structure_solution 'SHELXS97 (Sheldrick, 2008)'
_diffrn_ambient_temperature 293(2)
_diffrn_measured_fraction_theta_full 0.984
_diffrn_measured_fraction_theta_max 0.984
_diffrn_measurement_device_type 'Oxford Diffraction Xcalibur'
_diffrn_measurement_method 'heavy atom'
_diffrn_radiation_monochromator graphite
_diffrn_radiation_source 'fine-focus sealed tube'
_diffrn_radiation_type CuK\a
_diffrn_radiation_wavelength 1.54184
_diffrn_reflns_av_R_equivalents 0.0279
_diffrn_reflns_av_sigmaI/netI 0.0264
_diffrn_reflns_limit_h_max 9
_diffrn_reflns_limit_h_min -9
_diffrn_reflns_limit_k_max 17
_diffrn_reflns_limit_k_min -18
_diffrn_reflns_limit_l_max 20
_diffrn_reflns_limit_l_min -20
_diffrn_reflns_number 8892
_diffrn_reflns_theta_full 76.04
_diffrn_reflns_theta_max 76.04
_diffrn_reflns_theta_min 4.08
_diffrn_standards_decay_% 0
_diffrn_standards_interval_count 120
_diffrn_standards_number 3
_exptl_absorpt_coefficient_mu 4.565
_exptl_absorpt_correction_T_max 0.694
_exptl_absorpt_correction_T_min 0.544
_exptl_absorpt_correction_type multi-scan
_exptl_absorpt_process_details '(<i>CrysAlisPro</i>; Oxford Diffraction, 2007)'
_exptl_crystal_colour green
_exptl_crystal_density_diffrn 1.410
_exptl_crystal_density_method 'not measured'
_exptl_crystal_description monoclinic
_exptl_crystal_F_000 860
_exptl_crystal_size_max 0.25
_exptl_crystal_size_mid 0.12
_exptl_crystal_size_min 0.08
_refine_diff_density_max 0.204
_refine_diff_density_min -0.233
_refine_ls_extinction_method none
_refine_ls_goodness_of_fit_ref 0.995
_refine_ls_hydrogen_treatment constr
_refine_ls_matrix_type full
_refine_ls_number_parameters 249
_refine_ls_number_reflns 3720
_refine_ls_number_restraints 0
_refine_ls_restrained_S_all 0.995
_refine_ls_R_factor_all 0.0464
_refine_ls_R_factor_gt 0.0369
_refine_ls_shift/su_max 0.001
_refine_ls_shift/su_mean 0.000
_refine_ls_structure_factor_coef Fsqd
_refine_ls_weighting_details 'calc w=1/[\s^2^(Fo^2^)+(0.0695P)^2^] where P=(Fo^2^+2Fc^2^)/3'
_refine_ls_weighting_scheme calc
_refine_ls_wR_factor_gt 0.1014
_refine_ls_wR_factor_ref 0.1058
_reflns_number_gt 2983
_reflns_number_total 3720
_reflns_threshold_expression I>2\s(I)
_cod_data_source_file su2113.cif
_cod_data_source_block I
_cod_original_sg_symbol_H-M 'P 21/n'
_cod_database_code 2222458
_cod_database_fobs_code 2222458

loop_
_symmetry_equiv_pos_site_id
_symmetry_equiv_pos_as_xyz
1 x,y,z
2 1/2-x,1/2+y,1/2-z
3 -x,-y,-z
4 1/2+x,1/2-y,1/2+z

loop_
_atom_site_aniso_label
_atom_site_aniso_U_11
_atom_site_aniso_U_22
_atom_site_aniso_U_33
_atom_site_aniso_U_12
_atom_site_aniso_U_13
_atom_site_aniso_U_23
V1 0.0518(2) 0.0385(2) 0.0396(2) -0.00280(10) 0.00800(10) -0.00250(10)
O1B 0.0574(9) 0.0391(7) 0.0499(8) -0.0030(6) 0.0091(6) -0.0053(6)
O1C 0.0787(11) 0.0472(8) 0.0483(8) -0.0081(7) 0.0207(7) -0.0005(6)
O1V 0.0571(10) 0.0618(9) 0.0548(9) 0.0055(7) 0.0073(7) 0.0089(7)
O2B 0.0558(10) 0.0477(8) 0.0632(9) 0.0019(6) 0.0144(7) -0.0092(6)
O2C 0.0729(11) 0.0472(8) 0.0433(7) -0.0124(7) 0.0063(7) -0.0051(6)
N1A 0.0543(10) 0.0383(8) 0.0401(8) -0.0030(7) 0.0071(7) -0.0021(6)
N2A 0.0848(15) 0.0398(9) 0.0435(9) -0.0063(9) 0.0054(9) 0.0015(7)
N3A 0.0966(17) 0.0426(9) 0.0608(12) 0.0106(10) 0.0193(11) -0.0009(8)
C1A 0.0541(13) 0.0442(10) 0.0409(10) -0.0077(9) 0.0053(8) -0.0041(8)
C1B 0.084(2) 0.0505(13) 0.0874(19) -0.0150(12) 0.0000(15) -0.0131(12)
C1C 0.130(3) 0.0822(18) 0.0595(15) -0.0136(18) 0.0444(16) -0.0004(13)
C2A 0.0689(15) 0.0514(12) 0.0503(12) 0.0024(10) 0.0097(10) -0.0021(9)
C2B 0.0621(14) 0.0430(10) 0.0415(10) -0.0093(9) 0.0083(9) 0.0022(8)
C2C 0.0703(16) 0.0576(13) 0.0494(11) 0.0073(11) 0.0246(10) -0.0027(9)
C3A 0.097(2) 0.0639(15) 0.0623(14) 0.0086(14) 0.0263(14) -0.0116(12)
C3B 0.0499(14) 0.0591(13) 0.0736(15) -0.0065(10) 0.0033(11) -0.0042(11)
C3C 0.0863(18) 0.0616(14) 0.0451(11) -0.0049(12) 0.0199(11) -0.0113(10)
C4A 0.121(3) 0.087(2) 0.0534(14) -0.0039(17) 0.0369(16) -0.0130(13)
C4B 0.0537(13) 0.0511(11) 0.0477(10) 0.0020(9) 0.0146(9) 0.0085(8)
C4C 0.0554(13) 0.0492(11) 0.0489(11) 0.0013(9) 0.0064(9) -0.0105(9)
C5A 0.118(3) 0.0664(16) 0.0471(12) -0.0123(15) 0.0222(14) 0.0000(11)
C5B 0.0621(17) 0.0719(16) 0.0744(16) 0.0144(12) 0.0150(13) 0.0031(12)
C5C 0.095(2) 0.0597(14) 0.0575(14) -0.0135(13) 0.0088(13) -0.0165(11)
C6A 0.0747(16) 0.0492(11) 0.0415(10) -0.0104(10) 0.0083(10) -0.0029(8)
C7A 0.0606(14) 0.0395(10) 0.0462(10) -0.0023(9) 0.0038(9) -0.0032(8)
C8A 0.115(2) 0.0467(12) 0.0609(14) -0.0096(13) 0.0069(15) 0.0115(10)

loop_
_atom_site_type_symbol
_atom_site_label
_atom_site_fract_x
_atom_site_fract_y
_atom_site_fract_z
_atom_site_U_iso_or_equiv
_atom_site_thermal_displace_type
_atom_site_calc_flag
_atom_site_refinement_flags
_atom_site_occupancy
V V1 0.72939(4) 0.84139(2) 0.15879(2) 0.04390(10) Uani . . 1.000
O O1B 0.85987(19) 0.94296(8) 0.22441(9) 0.0495(5) Uani . . 1.000
O O1C 0.7792(2) 0.89026(9) 0.05202(9) 0.0572(5) Uani . . 1.000
O O1V 0.5517(2) 0.88731(10) 0.14793(10) 0.0590(5) Uani . . 1.000
O O2B 0.9707(2) 0.78057(10) 0.17502(10) 0.0556(5) Uani . . 1.000
O O2C 0.6598(2) 0.72797(9) 0.09633(9) 0.0559(5) Uani . . 1.000
N N1A 0.7312(2) 0.77605(10) 0.27641(10) 0.0450(5) Uani . . 1.000
N N2A 0.7430(3) 0.67520(11) 0.37942(11) 0.0579(7) Uani . . 1.000
N N3A 0.8363(3) 0.63142(12) 0.25875(13) 0.0667(8) Uani . . 1.000
C C1A 0.6736(3) 0.81453(13) 0.34241(12) 0.0475(6) Uani . . 1.000
C C1B 1.0649(4) 1.03962(17) 0.3018(2) 0.0777(10) Uani . . 1.000
C C1C 0.7707(5) 0.9161(2) -0.09262(17) 0.0869(13) Uani . . 1.000
C C2A 0.6149(3) 0.89931(15) 0.35119(14) 0.0577(8) Uani . . 1.000
C C2B 1.0157(3) 0.95299(13) 0.25591(12) 0.0497(7) Uani . . 1.000
C C2C 0.7364(3) 0.85815(15) -0.02274(15) 0.0574(8) Uani . . 1.000
C C3A 0.5629(4) 0.91763(18) 0.42447(17) 0.0732(10) Uani . . 1.000
C C3B 1.1380(3) 0.89314(15) 0.25154(17) 0.0630(8) Uani . . 1.000
C C3C 0.6646(4) 0.77473(16) -0.04198(15) 0.0637(8) Uani . . 1.000
C C4A 0.5667(5) 0.8537(2) 0.48746(18) 0.0844(13) Uani . . 1.000
C C4B 1.1117(3) 0.80980(14) 0.21204(13) 0.0505(7) Uani . . 1.000
C C4C 0.6354(3) 0.71403(14) 0.01637(14) 0.0523(7) Uani . . 1.000
C C5A 0.6251(4) 0.76985(18) 0.47967(16) 0.0768(12) Uani . . 1.000
C C5B 1.2601(3) 0.75171(16) 0.21416(18) 0.0698(9) Uani . . 1.000
C C5C 0.5724(4) 0.62284(17) -0.01264(17) 0.0725(9) Uani . . 1.000
C C6A 0.6788(3) 0.75212(14) 0.40690(13) 0.0562(7) Uani . . 1.000
C C7A 0.7706(3) 0.69247(13) 0.30215(13) 0.0504(7) Uani . . 1.000
C C8A 0.7863(4) 0.59453(16) 0.43059(17) 0.0768(9) Uani . . 1.000
H H3AA 0.85610 0.64500 0.21040 0.0800 Uiso calc R 1.000
H H3AB 0.85830 0.57890 0.27940 0.0800 Uiso calc R 1.000
H H2AA 0.61060 0.94230 0.30920 0.0690 Uiso calc R 1.000
H H3AC 0.52420 0.97440 0.43200 0.0880 Uiso calc R 1.000
H H4A 0.52880 0.86830 0.53550 0.1020 Uiso calc R 1.000
H H5AA 0.62850 0.72680 0.52150 0.0920 Uiso calc R 1.000
H H8AA 0.86740 0.56120 0.41000 0.1150 Uiso calc R 1.000
H H8AB 0.68810 0.55900 0.42600 0.1150 Uiso calc R 1.000
H H8AC 0.83190 0.61030 0.48950 0.1150 Uiso calc R 1.000
H H1BA 1.04180 1.08760 0.26140 0.1170 Uiso calc R 1.000
H H1BB 1.18190 1.03870 0.32930 0.1170 Uiso calc R 1.000
H H1BC 1.00230 1.04780 0.34420 0.1170 Uiso calc R 1.000
H H3BA 1.24760 0.90920 0.27690 0.0750 Uiso calc R 1.000
H H5BA 1.22290 0.69420 0.19160 0.1050 Uiso calc R 1.000
H H5BB 1.32470 0.74570 0.27220 0.1050 Uiso calc R 1.000
H H5BC 1.32750 0.77810 0.18010 0.1050 Uiso calc R 1.000
H H1CA 0.87820 0.94350 -0.07300 0.1300 Uiso calc R 1.000
H H1CB 0.68650 0.96130 -0.10720 0.1300 Uiso calc R 1.000
H H1CC 0.76940 0.88050 -0.14220 0.1300 Uiso calc R 1.000
H H3CA 0.63350 0.75860 -0.09950 0.0760 Uiso calc R 1.000
H H5CA 0.65170 0.57920 0.01560 0.1090 Uiso calc R 1.000
H H5CB 0.55760 0.61810 -0.07350 0.1090 Uiso calc R 1.000
H H5CC 0.46750 0.61290 0.00140 0.1090 Uiso calc R 1.000

loop_
_atom_type_symbol
_atom_type_description
_atom_type_scat_dispersion_real
_atom_type_scat_dispersion_imag
_atom_type_scat_source
C C 0.0181 0.0091 'International Tables Vol C Tables 4.2.6.8 and 6.1.1.4'
H H 0.0000 0.0000 'International Tables Vol C Tables 4.2.6.8 and 6.1.1.4'
O O 0.0492 0.0322 'International Tables Vol C Tables 4.2.6.8 and 6.1.1.4'
N N 0.0311 0.0180 'International Tables Vol C Tables 4.2.6.8 and 6.1.1.4'
V V 0.0687 2.1097 'International Tables Vol C Tables 4.2.6.8 and 6.1.1.4'

loop_
_geom_angle_atom_site_label_1
_geom_angle_atom_site_label_2
_geom_angle_atom_site_label_3
_geom_angle_site_symmetry_1
_geom_angle_site_symmetry_2
_geom_angle_site_symmetry_3
_geom_angle
_geom_angle_publ_flag
O1B V1 O1C . . . 88.57(6) no
O1B V1 O1V . . . 95.11(7) no
O1B V1 O2B . . . 84.14(6) no
O1B V1 O2C . . . 164.96(7) no
O1B V1 N1A . . . 89.89(6) no
O1C V1 O1V . . . 97.22(7) no
O1C V1 O2B . . . 83.09(6) no
O1C V1 O2C . . . 88.62(6) no
O1C V1 N1A . . . 166.93(7) no
O1V V1 O2B . . . 179.18(7) no
O1V V1 O2C . . . 99.91(7) no
O1V V1 N1A . . . 95.85(7) no
O2B V1 O2C . . . 80.85(6) no
O2B V1 N1A . . . 83.84(6) no
O2C V1 N1A . . . 89.52(6) no
V1 O1B C2B . . . 131.18(13) no
V1 O1C C2C . . . 127.48(15) no
V1 O2B C4B . . . 129.48(14) no
V1 O2C C4C . . . 127.37(13) no
V1 N1A C1A . . . 123.89(12) no
V1 N1A C7A . . . 131.02(14) no
C1A N1A C7A . . . 104.89(16) no
C6A N2A C7A . . . 107.40(17) no
C6A N2A C8A . . . 124.86(19) no
C7A N2A C8A . . . 127.5(2) no
H3AA N3A H3AB . . . 120.00 no
C7A N3A H3AA . . . 120.00 no
C7A N3A H3AB . . . 120.00 no
N1A C1A C6A . . . 109.59(17) no
N1A C1A C2A . . . 130.93(18) no
C2A C1A C6A . . . 119.5(2) no
C1A C2A C3A . . . 117.6(2) no
O1B C2B C1B . . . 115.1(2) no
O1B C2B C3B . . . 126.17(19) no
C1B C2B C3B . . . 118.8(2) no
O1C C2C C3C . . . 124.1(2) no
O1C C2C C1C . . . 115.5(2) no
C1C C2C C3C . . . 120.3(2) no
C2A C3A C4A . . . 122.0(3) no
C2B C3B C4B . . . 125.4(2) no
C2C C3C C4C . . . 125.8(2) no
C3A C4A C5A . . . 121.0(3) no
C3B C4B C5B . . . 118.5(2) no
O2B C4B C5B . . . 117.85(19) no
O2B C4B C3B . . . 123.6(2) no
O2C C4C C3C . . . 124.9(2) no
O2C C4C C5C . . . 115.0(2) no
C3C C4C C5C . . . 120.1(2) no
C4A C5A C6A . . . 116.9(2) no
C1A C6A C5A . . . 123.1(2) no
N2A C6A C1A . . . 105.53(18) no
N2A C6A C5A . . . 131.3(2) no
N1A C7A N2A . . . 112.59(18) no
N1A C7A N3A . . . 125.33(19) no
N2A C7A N3A . . . 122.05(19) no
C2B C1B H1BA . . . 110.00 no
C2B C1B H1BB . . . 110.00 no
C2B C1B H1BC . . . 109.00 no
H1BA C1B H1BB . . . 109.00 no
H1BA C1B H1BC . . . 109.00 no
H1BB C1B H1BC . . . 109.00 no
C2C C1C H1CA . . . 109.00 no
C2C C1C H1CB . . . 110.00 no
C2C C1C H1CC . . . 109.00 no
H1CA C1C H1CB . . . 109.00 no
H1CA C1C H1CC . . . 109.00 no
H1CB C1C H1CC . . . 109.00 no
C1A C2A H2AA . . . 121.00 no
C3A C2A H2AA . . . 121.00 no
C2A C3A H3AC . . . 119.00 no
C4A C3A H3AC . . . 119.00 no
C2B C3B H3BA . . . 117.00 no
C4B C3B H3BA . . . 117.00 no
C2C C3C H3CA . . . 117.00 no
C4C C3C H3CA . . . 117.00 no
C3A C4A H4A . . . 119.00 no
C5A C4A H4A . . . 120.00 no
C4A C5A H5AA . . . 122.00 no
C6A C5A H5AA . . . 122.00 no
C4B C5B H5BA . . . 109.00 no
C4B C5B H5BB . . . 109.00 no
C4B C5B H5BC . . . 109.00 no
H5BA C5B H5BB . . . 109.00 no
H5BA C5B H5BC . . . 110.00 no
H5BB C5B H5BC . . . 109.00 no
C4C C5C H5CA . . . 109.00 no
C4C C5C H5CB . . . 109.00 no
C4C C5C H5CC . . . 109.00 no
H5CA C5C H5CB . . . 109.00 no
H5CA C5C H5CC . . . 109.00 no
H5CB C5C H5CC . . . 109.00 no
N2A C8A H8AA . . . 110.00 no
N2A C8A H8AB . . . 110.00 no
N2A C8A H8AC . . . 110.00 no
H8AA C8A H8AB . . . 109.00 no
H8AA C8A H8AC . . . 109.00 no
H8AB C8A H8AC . . . 109.00 no

loop_
_geom_bond_atom_site_label_1
_geom_bond_atom_site_label_2
_geom_bond_site_symmetry_1
_geom_bond_site_symmetry_2
_geom_bond_distance
_geom_bond_publ_flag
V1 O1B . . 2.0139(14) no
V1 O1C . . 2.0044(15) no
V1 O1V . . 1.5942(17) no
V1 O2B . . 2.1523(17) no
V1 O2C . . 1.9927(14) no
V1 N1A . . 2.1313(16) no
O1B C2B . . 1.273(3) no
O1C C2C . . 1.264(3) no
O2B C4B . . 1.252(3) no
O2C C4C . . 1.271(3) no
N1A C1A . . 1.394(3) no
N1A C7A . . 1.339(2) no
N2A C6A . . 1.391(3) no
N2A C7A . . 1.345(3) no
N2A C8A . . 1.461(3) no
N3A C7A . . 1.347(3) no
N3A H3AB . . 0.8600 no
N3A H3AA . . 0.8600 no
C1A C2A . . 1.385(3) no
C1A C6A . . 1.393(3) no
C1B C2B . . 1.504(3) no
C1C C2C . . 1.505(4) no
C2A C3A . . 1.380(4) no
C2B C3B . . 1.369(3) no
C2C C3C . . 1.391(3) no
C3A C4A . . 1.393(4) no
C3B C4B . . 1.399(3) no
C3C C4C . . 1.374(3) no
C4A C5A . . 1.368(4) no
C4B C5B . . 1.500(3) no
C4C C5C . . 1.501(3) no
C5A C6A . . 1.378(4) no
C1B H1BA . . 0.9600 no
C1B H1BB . . 0.9600 no
C1B H1BC . . 0.9600 no
C1C H1CA . . 0.9600 no
C1C H1CB . . 0.9600 no
C1C H1CC . . 0.9600 no
C2A H2AA . . 0.9300 no
C3A H3AC . . 0.9300 no
C3B H3BA . . 0.9300 no
C3C H3CA . . 0.9300 no
C4A H4A . . 0.9300 no
C5A H5AA . . 0.9300 no
C5B H5BA . . 0.9600 no
C5B H5BB . . 0.9600 no
C5B H5BC . . 0.9600 no
C5C H5CA . . 0.9600 no
C5C H5CB . . 0.9600 no
C5C H5CC . . 0.9600 no
C8A H8AA . . 0.9600 no
C8A H8AB . . 0.9600 no
C8A H8AC . . 0.9600 no

loop_
_geom_hbond_atom_site_label_D
_geom_hbond_atom_site_label_H
_geom_hbond_atom_site_label_A
_geom_hbond_site_symmetry_A
_geom_hbond_distance_DH
_geom_hbond_distance_HA
_geom_hbond_distance_DA
_geom_hbond_angle_DHA
_geom_hbond_publ_flag
N3A H3AA O2B . 0.86 2.38 2.972(3) 127 yes
N3A H3AA O2C . 0.86 2.47 3.034(2) 124 yes
C8A H8AA N3A . 0.96 2.61 2.950(3) 101 no
C8A H8AB O1C 2_645 0.96 2.57 3.146(3) 119 no

loop_
_geom_torsion_atom_site_label_1
_geom_torsion_atom_site_label_2
_geom_torsion_atom_site_label_3
_geom_torsion_atom_site_label_4
_geom_torsion_site_symmetry_1
_geom_torsion_site_symmetry_2
_geom_torsion_site_symmetry_3
_geom_torsion_site_symmetry_4
_geom_torsion
_geom_torsion_publ_flag
O1C V1 O1B C2B . . . . -83.35(17) no
O1V V1 O1B C2B . . . . 179.53(17) no
O2B V1 O1B C2B . . . . -0.15(17) no
N1A V1 O1B C2B . . . . 83.67(17) no
O1B V1 O1C C2C . . . . 178.64(19) no
O1V V1 O1C C2C . . . . -86.4(2) no
O2B V1 O1C C2C . . . . 94.37(19) no
O2C V1 O1C C2C . . . . 13.42(19) no
O1B V1 O2B C4B . . . . 0.1(2) no
O1C V1 O2B C4B . . . . 89.40(18) no
O2C V1 O2B C4B . . . . 179.11(19) no
N1A V1 O2B C4B . . . . -90.39(18) no
O1C V1 O2C C4C . . . . -11.2(2) no
O1V V1 O2C C4C . . . . 85.9(2) no
O2B V1 O2C C4C . . . . -94.4(2) no
N1A V1 O2C C4C . . . . -178.3(2) no
O1B V1 N1A C1A . . . . 55.10(17) no
O1B V1 N1A C7A . . . . -130.9(2) no
O1V V1 N1A C1A . . . . -40.02(17) no
O1V V1 N1A C7A . . . . 134.0(2) no
O2B V1 N1A C1A . . . . 139.22(17) no
O2B V1 N1A C7A . . . . -46.7(2) no
O2C V1 N1A C1A . . . . -139.93(17) no
O2C V1 N1A C7A . . . . 34.1(2) no
V1 O1B C2B C1B . . . . -179.51(16) no
V1 O1B C2B C3B . . . . 0.4(3) no
V1 O1C C2C C3C . . . . -9.3(4) no
V1 O1C C2C C1C . . . . 171.7(2) no
V1 O2B C4B C5B . . . . 179.41(15) no
V1 O2B C4B C3B . . . . -0.4(3) no
V1 O2C C4C C5C . . . . -176.10(18) no
V1 O2C C4C C3C . . . . 4.9(4) no
V1 N1A C7A N2A . . . . -175.13(16) no
V1 N1A C1A C6A . . . . 174.97(15) no
V1 N1A C1A C2A . . . . -4.2(3) no
C1A N1A C7A N3A . . . . -178.0(2) no
V1 N1A C7A N3A . . . . 7.1(4) no
C7A N1A C1A C6A . . . . -0.4(3) no
C1A N1A C7A N2A . . . . -0.2(3) no
C7A N1A C1A C2A . . . . -179.6(3) no
C8A N2A C6A C5A . . . . -7.5(5) no
C8A N2A C7A N1A . . . . -173.6(2) no
C7A N2A C6A C5A . . . . 177.9(3) no
C8A N2A C7A N3A . . . . 4.3(4) no
C6A N2A C7A N1A . . . . 0.8(3) no
C6A N2A C7A N3A . . . . 178.6(2) no
C7A N2A C6A C1A . . . . -1.0(3) no
C8A N2A C6A C1A . . . . 173.6(2) no
N1A C1A C2A C3A . . . . 178.8(3) no
N1A C1A C6A C5A . . . . -178.1(2) no
N1A C1A C6A N2A . . . . 0.8(3) no
C2A C1A C6A N2A . . . . -179.9(2) no
C2A C1A C6A C5A . . . . 1.2(4) no
C6A C1A C2A C3A . . . . -0.4(4) no
C1A C2A C3A C4A . . . . -0.7(4) no
C1B C2B C3B C4B . . . . 179.3(2) no
O1B C2B C3B C4B . . . . -0.7(4) no
O1C C2C C3C C4C . . . . -2.6(5) no
C1C C2C C3C C4C . . . . 176.4(3) no
C2A C3A C4A C5A . . . . 1.0(5) no
C2B C3B C4B O2B . . . . 0.6(4) no
C2B C3B C4B C5B . . . . -179.2(2) no
C2C C3C C4C C5C . . . . -174.0(3) no
C2C C3C C4C O2C . . . . 5.0(5) no
C3A C4A C5A C6A . . . . -0.2(5) no
C4A C5A C6A N2A . . . . -179.6(3) no
C4A C5A C6A C1A . . . . -0.9(4) no
